data_4130393
loop_
_publ_author_name
'Topi\'c, Filip'
'Rissanen, Kari'

_publ_section_title
;
 Systematic Construction of Ternary Cocrystals by Orthogonal and Robust
 Hydrogen and Halogen Bonds.
;
_journal_issue 20
_journal_name_full 'Journal of the American Chemical Society'
_journal_page_first 6610
_journal_page_last 6616
_journal_paper_doi 10.1021/jacs.6b02854
_journal_volume 138
_journal_year 2016
_chemical_formula_moiety 'C4 F8 I2, C16 H24 O6, C2 H6 N2 S'
_chemical_formula_sum 'C22 H30 F8 I2 N2 O6 S'
_chemical_formula_weight 856.34
_space_group_crystal_system monoclinic
_space_group_IT_number 14
_space_group_name_Hall '-P 2ybc'
_space_group_name_H-M_alt 'P 1 21/c 1'
_atom_sites_solution_hydrogens geom
_atom_sites_solution_primary iterative
_atom_sites_solution_secondary difmap
_audit_creation_method SHELXL-2014/7
_cell_angle_alpha 90
_cell_angle_beta 96.447(3)
_cell_angle_gamma 90
_cell_formula_units_Z 8
_cell_length_a 12.5948(3)
_cell_length_b 25.0859(9)
_cell_length_c 19.8262(5)
_cell_measurement_reflns_used 15636
_cell_measurement_temperature 123.0(1)
_cell_measurement_theta_max 29.1490
_cell_measurement_theta_min 3.6200
_cell_volume 6224.5(3)
_computing_cell_refinement
;
CrysAlisPro, Agilent Technologies,
Version 1.171.37.31 (release 14-01-2014 CrysAlis171 .NET)
(compiled Jan 14 2014,18:38:05)
;
_computing_data_collection
;
CrysAlisPro, Agilent Technologies,
Version 1.171.37.31 (release 14-01-2014 CrysAlis171 .NET)
(compiled Jan 14 2014,18:38:05)
;
_computing_data_reduction
;
CrysAlisPro, Agilent Technologies,
Version 1.171.37.31 (release 14-01-2014 CrysAlis171 .NET)
(compiled Jan 14 2014,18:38:05)
;
_computing_publication_material 'WinGX (Farrugia, 2012)'
_computing_structure_refinement 'SHELXL-2014/7 (Sheldrick, 2015)'
_computing_structure_solution 'Superflip (Palatinus & Chapuis, 2007)'
_diffrn_ambient_environment N~2~
_diffrn_ambient_temperature 123.0(1)
_diffrn_detector 'CCD plate'
_diffrn_detector_area_resol_mean 5.1977
_diffrn_detector_type Atlas
_diffrn_measured_fraction_theta_full 0.998
_diffrn_measured_fraction_theta_max 0.914
_diffrn_measurement_device 'four-circle diffractometer'
_diffrn_measurement_device_type 'SuperNova, Dual, Cu at zero, Atlas'
_diffrn_radiation_monochromator mirror
_diffrn_radiation_probe x-ray
_diffrn_radiation_type MoK\a
_diffrn_radiation_wavelength 0.71073
_diffrn_reflns_av_unetI/netI 0.0629
_diffrn_reflns_Laue_measured_fraction_full 0.998
_diffrn_reflns_Laue_measured_fraction_max 0.914
_diffrn_reflns_limit_h_max 16
_diffrn_reflns_limit_h_min -17
_diffrn_reflns_limit_k_max 34
_diffrn_reflns_limit_k_min -34
_diffrn_reflns_limit_l_max 27
_diffrn_reflns_limit_l_min -27
_diffrn_reflns_number 21841
_diffrn_reflns_point_group_measured_fraction_full 0.998
_diffrn_reflns_point_group_measured_fraction_max 0.914
_diffrn_reflns_theta_full 25.250
_diffrn_reflns_theta_max 29.462
_diffrn_reflns_theta_min 2.646
_diffrn_source 'micro-focus sealed X-ray tube'
_diffrn_source_type 'SuperNova (Mo) X-ray Source'
_exptl_absorpt_coefficient_mu 2.165
_exptl_absorpt_correction_T_max 1.000
_exptl_absorpt_correction_T_min 0.276
_exptl_absorpt_correction_type gaussian
_exptl_absorpt_process_details
;
CrysAlisPro, Agilent Technologies,
Version 1.171.37.31 (release 14-01-2014 CrysAlis171 .NET)
(compiled Jan 14 2014,18:38:05)
Numerical absorption correction based on gaussian integration over
 a multifaceted crystal model.
Empirical absorption correction using spherical harmonics,
 implemented in SCALE3 ABSPACK scaling algorithm.
;
_exptl_crystal_colour colourless
_exptl_crystal_density_diffrn 1.828
_exptl_crystal_density_method 'not measured'
_exptl_crystal_description plate
_exptl_crystal_F_000 3344
_exptl_crystal_size_max 0.392
_exptl_crystal_size_mid 0.246
_exptl_crystal_size_min 0.078
_refine_diff_density_max 0.804
_refine_diff_density_min -0.974
_refine_diff_density_rms 0.104
_refine_ls_extinction_method none
_refine_ls_goodness_of_fit_ref 0.942
_refine_ls_hydrogen_treatment constr
_refine_ls_matrix_type full
_refine_ls_number_parameters 1064
_refine_ls_number_reflns 21841
_refine_ls_number_restraints 2671
_refine_ls_restrained_S_all 0.953
_refine_ls_R_factor_all 0.0390
_refine_ls_R_factor_gt 0.0285
_refine_ls_shift/su_max 0.002
_refine_ls_shift/su_mean 0.000
_refine_ls_structure_factor_coef Fsqd
_refine_ls_weighting_details 'w=1/[\s^2^(Fo^2^)+(0.0173P)^2^] where P=(Fo^2^+2Fc^2^)/3'
_refine_ls_weighting_scheme calc
_refine_ls_wR_factor_gt 0.0573
_refine_ls_wR_factor_ref 0.0591
_reflns_Friedel_coverage 0.000
_reflns_number_gt 17158
_reflns_number_total 21841
_reflns_threshold_expression 'I > 2\s(I)'
_cod_data_source_file ja6b02854_si_002.cif
_cod_data_source_block B_D_5_123K
_cod_original_sg_symbol_H-M 'P 21/c'
_cod_database_code 4130393
_shelx_shelxl_version_number 2014/7
_shelx_space_group_comment
;
The symmetry employed for this shelxl refinement is uniquely defined
by the following loop, which should always be used as a source of
symmetry information in preference to the above space-group names.
They are only intended as comments.
;
_shelx_estimated_absorpt_t_min 0.483
_shelx_estimated_absorpt_t_max 0.849

loop_
_space_group_symop_operation_xyz
'x, y, z'
'-x, y+1/2, -z+1/2'
'-x, -y, -z'
'x, -y-1/2, z-1/2'

loop_
_atom_site_label
_atom_site_type_symbol
_atom_site_fract_x
_atom_site_fract_y
_atom_site_fract_z
_atom_site_U_iso_or_equiv
_atom_site_adp_type
_atom_site_occupancy
_atom_site_site_symmetry_order
_atom_site_calc_flag
_atom_site_refinement_flags_posn
_atom_site_refinement_flags_adp
_atom_site_refinement_flags_occupancy
_atom_site_disorder_assembly
_atom_site_disorder_group
C1A C 0.2735(3) 0.29655(13) 0.56122(18) 0.0191(9) Uani 1 1 d . . . . .
C2A C 0.3741(3) 0.34051(14) 0.47811(17) 0.0223(9) Uani 1 1 d . . . . .
H2A1 H 0.3870 0.3094 0.4502 0.033 Uiso 1 1 calc R U . . .
H2A2 H 0.4358 0.3645 0.4804 0.033 Uiso 1 1 calc R U . . .
H2A3 H 0.3102 0.3594 0.4579 0.033 Uiso 1 1 calc R U . . .
N1A N 0.3582(2) 0.32307(11) 0.54621(14) 0.0179(7) Uani 1 1 d . . . . .
H1A H 0.4082 0.3307 0.5795 0.021 Uiso 1 1 calc R U . . .
N2A N 0.1952(3) 0.28487(12) 0.51317(14) 0.0245(8) Uani 1 1 d . . . . .
H2A4 H 0.1996 0.2948 0.4710 0.029 Uiso 1 1 calc R U . . .
H2A5 H 0.1389 0.2672 0.5234 0.029 Uiso 1 1 calc R U . . .
S1A S 0.26499(9) 0.27685(4) 0.64428(5) 0.0226(2) Uani 1 1 d . . . . .
C1B C 0.8121(3) 0.28501(13) 0.38886(18) 0.0174(8) Uani 1 1 d . . . . .
C2B C 0.7173(3) 0.32173(15) 0.48174(18) 0.0252(9) Uani 1 1 d . . . . .
H2B1 H 0.7410 0.2915 0.5109 0.038 Uiso 1 1 calc R U . . .
H2B2 H 0.6422 0.3295 0.4864 0.038 Uiso 1 1 calc R U . . .
H2B3 H 0.7610 0.3531 0.4954 0.038 Uiso 1 1 calc R U . . .
N1B N 0.7286(2) 0.30852(11) 0.41081(14) 0.0187(7) Uani 1 1 d . . . . .
H1B H 0.6751 0.3170 0.3802 0.022 Uiso 1 1 calc R U . . .
N2B N 0.8985(2) 0.27510(11) 0.43243(15) 0.0209(7) Uani 1 1 d . . . . .
H2B4 H 0.8996 0.2842 0.4754 0.025 Uiso 1 1 calc R U . . .
H2B5 H 0.9545 0.2595 0.4182 0.025 Uiso 1 1 calc R U . . .
S1B S 0.80869(8) 0.26649(4) 0.30523(5) 0.0201(2) Uani 1 1 d . . . . .
C1C C -0.0343(3) 0.38812(14) 0.58665(19) 0.0207(9) Uani 1 1 d . . . . .
C2C C -0.0258(3) 0.43749(15) 0.61823(19) 0.0227(9) Uani 1 1 d . . . . .
H2C H -0.0310 0.4691 0.5917 0.027 Uiso 1 1 calc R U . . .
C3C C -0.0095(3) 0.44073(16) 0.6884(2) 0.0302(10) Uani 1 1 d . . . . .
H3C H -0.0024 0.4746 0.7099 0.036 Uiso 1 1 calc R U . . .
C4C C -0.0035(3) 0.39460(15) 0.72748(19) 0.0255(10) Uani 1 1 d . . . . .
H4C H 0.0094 0.3967 0.7755 0.031 Uiso 1 1 calc R U . . .
C5C C -0.0163(3) 0.34559(15) 0.69555(18) 0.0233(9) Uani 1 1 d . . . . .
H5C H -0.0147 0.3141 0.7222 0.028 Uiso 1 1 calc R U . . .
C6C C -0.0315(3) 0.34173(14) 0.62577(18) 0.0168(8) Uani 1 1 d . . . . .
C7C C -0.0561(3) 0.42760(13) 0.47668(18) 0.0201(9) Uani 1 1 d . . . . .
H7C1 H 0.0057 0.4513 0.4896 0.024 Uiso 1 1 calc R U . . .
H7C2 H -0.1222 0.4472 0.4839 0.024 Uiso 1 1 calc R U . . .
C8C C -0.0589(3) 0.41187(14) 0.40368(18) 0.0202(9) Uani 1 1 d . . . . .
H8C1 H -0.1139 0.3841 0.3923 0.024 Uiso 1 1 calc R U . . .
H8C2 H -0.0765 0.4431 0.3740 0.024 Uiso 1 1 calc R U . . .
C9C C 0.0508(3) 0.37603(16) 0.32605(17) 0.0237(9) Uani 1 1 d . . . . .
H9C1 H 0.0389 0.4070 0.2952 0.028 Uiso 1 1 calc R U . . .
H9C2 H -0.0041 0.3488 0.3120 0.028 Uiso 1 1 calc R U . . .
C10C C 0.1600(3) 0.35357(16) 0.32253(19) 0.0287(10) Uani 1 1 d . . . . .
H10A H 0.1711 0.3489 0.2742 0.034 Uiso 1 1 calc R U . . .
H10B H 0.2135 0.3797 0.3426 0.034 Uiso 1 1 calc R U . . .
C11C C 0.1429(3) 0.25961(15) 0.31515(18) 0.0271(10) Uani 1 1 d . . . . .
H11A H 0.1824 0.2582 0.2747 0.033 Uiso 1 1 calc R U . . .
H11B H 0.0658 0.2636 0.2994 0.033 Uiso 1 1 calc R U . . .
C12C C 0.1610(3) 0.20909(16) 0.35508(19) 0.0303(10) Uani 1 1 d . . . . .
H12A H 0.1530 0.1780 0.3241 0.036 Uiso 1 1 calc R U . . .
H12B H 0.2344 0.2087 0.3790 0.036 Uiso 1 1 calc R U . . .
C13C C 0.1018(4) 0.15940(15) 0.4440(2) 0.0313(10) Uani 1 1 d . . . . .
H13A H 0.1732 0.1608 0.4705 0.038 Uiso 1 1 calc R U . . .
H13B H 0.0987 0.1273 0.4149 0.038 Uiso 1 1 calc R U . . .
C14C C 0.0172(3) 0.15662(14) 0.4908(2) 0.0281(10) Uani 1 1 d . . . . .
H14A H -0.0543 0.1572 0.4643 0.034 Uiso 1 1 calc R U . . .
H14B H 0.0241 0.1230 0.5171 0.034 Uiso 1 1 calc R U . . .
C15C C -0.0506(3) 0.20063(14) 0.58162(19) 0.0246(9) Uani 1 1 d . . . . .
H15A H -0.0465 0.1667 0.6074 0.029 Uiso 1 1 calc R U . . .
H15B H -0.1225 0.2033 0.5560 0.029 Uiso 1 1 calc R U . . .
C16C C -0.0326(3) 0.24668(13) 0.62957(19) 0.0227(9) Uani 1 1 d . . . . .
H16A H -0.0848 0.2456 0.6633 0.027 Uiso 1 1 calc R U . . .
H16B H 0.0403 0.2449 0.6541 0.027 Uiso 1 1 calc R U . . .
O1C O -0.0472(2) 0.38036(9) 0.51787(11) 0.0196(6) Uani 1 1 d . . . . .
O2C O 0.0435(2) 0.39193(10) 0.39403(12) 0.0223(6) Uani 1 1 d . . . . .
O3C O 0.1786(2) 0.30388(10) 0.35648(12) 0.0249(6) Uani 1 1 d . . . . .
O4C O 0.0851(2) 0.20573(10) 0.40315(12) 0.0240(6) Uani 1 1 d . . . . .
O5C O 0.0285(2) 0.20134(9) 0.53604(12) 0.0195(6) Uani 1 1 d . . . . .
O6C O -0.0454(2) 0.29467(9) 0.59069(12) 0.0203(6) Uani 1 1 d . . . . .
C1D C 0.6246(3) 0.46179(13) 0.44047(19) 0.0183(8) Uani 1 1 d . . . . .
C2D C 0.6880(3) 0.49625(14) 0.40812(19) 0.0226(9) Uani 1 1 d . . . . .
H2D H 0.6864 0.4949 0.3601 0.027 Uiso 1 1 calc R U . . .
C3D C 0.7541(3) 0.53292(15) 0.4449(2) 0.0302(10) Uani 1 1 d . . . . .
H3D H 0.7961 0.5569 0.4220 0.036 Uiso 1 1 calc R U . . .
C4D C 0.7584(3) 0.53423(15) 0.5146(2) 0.0307(10) Uani 1 1 d . . . . .
H4D H 0.8038 0.5591 0.5400 0.037 Uiso 1 1 calc R U . . .
C5D C 0.6966(3) 0.49932(14) 0.5479(2) 0.0255(9) Uani 1 1 d . . . . .
H5D H 0.7010 0.5000 0.5960 0.031 Uiso 1 1 calc R U . . .
C6D C 0.6287(3) 0.46362(14) 0.51200(19) 0.0205(9) Uani 1 1 d . . . . .
C7D C 0.5567(3) 0.41890(15) 0.33704(19) 0.0265(10) Uani 1 1 d . . . . .
H7D1 H 0.6297 0.4101 0.3264 0.032 Uiso 1 1 calc R U . . .
H7D2 H 0.5344 0.4527 0.3139 0.032 Uiso 1 1 calc R U . . .
C8D C 0.4811(3) 0.37518(15) 0.31255(19) 0.0265(9) Uani 1 1 d . . . . .
H8D1 H 0.4104 0.3816 0.3284 0.032 Uiso 1 1 calc R U . . .
H8D2 H 0.4718 0.3744 0.2623 0.032 Uiso 1 1 calc R U . . .
C9D C 0.4574(3) 0.28093(16) 0.31512(19) 0.0265(10) Uani 1 1 d . . . . .
H9D1 H 0.4538 0.2777 0.2651 0.032 Uiso 1 1 calc R U . . .
H9D2 H 0.3839 0.2859 0.3273 0.032 Uiso 1 1 calc R U . . .
C10D C 0.5057(3) 0.23177(16) 0.34822(19) 0.0300(10) Uani 1 1 d . . . . .
H10C H 0.4701 0.1998 0.3269 0.036 Uiso 1 1 calc R U . . .
H10D H 0.5825 0.2300 0.3422 0.036 Uiso 1 1 calc R U . . .
C11D C 0.5438(4) 0.18924(15) 0.4552(2) 0.0383(12) Uani 1 1 d . . . . .
H11C H 0.6217 0.1902 0.4520 0.046 Uiso 1 1 calc R U . . .
H11D H 0.5154 0.1552 0.4354 0.046 Uiso 1 1 calc R U . . .
C12D C 0.5232(4) 0.19279(16) 0.5281(2) 0.0381(12) Uani 1 1 d . . . . .
H12C H 0.4464 0.1996 0.5309 0.046 Uiso 1 1 calc R U . . .
H12D H 0.5427 0.1587 0.5515 0.046 Uiso 1 1 calc R U . . .
C13D C 0.5671(4) 0.24201(16) 0.6283(2) 0.0333(11) Uani 1 1 d . . . . .
H13C H 0.5948 0.2110 0.6557 0.040 Uiso 1 1 calc R U . . .
H13D H 0.4895 0.2451 0.6317 0.040 Uiso 1 1 calc R U . . .
C14D C 0.6230(3) 0.29163(15) 0.6545(2) 0.0307(11) Uani 1 1 d . . . . .
H14C H 0.6219 0.2941 0.7043 0.037 Uiso 1 1 calc R U . . .
H14D H 0.6984 0.2908 0.6449 0.037 Uiso 1 1 calc R U . . .
C15D C 0.6152(3) 0.38600(14) 0.64561(18) 0.0267(10) Uani 1 1 d . . . . .
H15C H 0.6904 0.3885 0.6357 0.032 Uiso 1 1 calc R U . . .
H15D H 0.6137 0.3894 0.6952 0.032 Uiso 1 1 calc R U . . .
C16D C 0.5496(3) 0.42931(15) 0.60912(18) 0.0236(9) Uani 1 1 d . . . . .
H16C H 0.4738 0.4244 0.6164 0.028 Uiso 1 1 calc R U . . .
H16D H 0.5734 0.4643 0.6285 0.028 Uiso 1 1 calc R U . . .
O1D O 0.5566(2) 0.42480(10) 0.40863(12) 0.0228(6) Uani 1 1 d . . . . .
O2D O 0.5230(2) 0.32549(10) 0.33829(12) 0.0221(6) Uani 1 1 d . . . . .
O3D O 0.4929(2) 0.23297(10) 0.41858(14) 0.0310(7) Uani 1 1 d . . . . .
O4D O 0.5853(2) 0.23489(10) 0.55985(14) 0.0319(7) Uani 1 1 d . . . . .
O5D O 0.5704(2) 0.33649(10) 0.62244(12) 0.0246(6) Uani 1 1 d . . . . .
O6D O 0.5585(2) 0.42945(10) 0.53796(12) 0.0244(6) Uani 1 1 d . . . . .
C1S C 0.3678(3) 0.44486(14) 0.7979(2) 0.0249(9) Uani 1 1 d . . . . .
C2S C 0.2747(3) 0.48005(15) 0.81483(19) 0.0236(9) Uani 1 1 d . . . . .
C3S C 0.3029(4) 0.52462(15) 0.86914(18) 0.0269(10) Uani 1 1 d . . . . .
C4S C 0.2208(4) 0.57029(15) 0.8705(2) 0.0296(10) Uani 1 1 d . . . . .
F1S F 0.41707(19) 0.42615(9) 0.85753(11) 0.0340(6) Uani 1 1 d . . . . .
F2S F 0.43826(19) 0.47538(9) 0.76956(12) 0.0339(6) Uani 1 1 d . . . . .
F3S F 0.19826(19) 0.44909(8) 0.83700(11) 0.0329(6) Uani 1 1 d . . . . .
F4S F 0.23226(18) 0.50379(8) 0.75642(10) 0.0273(5) Uani 1 1 d . . . . .
F5S F 0.3126(2) 0.50030(9) 0.93073(11) 0.0474(7) Uani 1 1 d . . . . .
F6S F 0.39884(19) 0.54604(9) 0.86063(12) 0.0363(6) Uani 1 1 d . . . . .
F7S F 0.1223(2) 0.54882(9) 0.86875(13) 0.0409(7) Uani 1 1 d . . . . .
F8S F 0.2422(2) 0.59491(9) 0.93097(11) 0.0488(8) Uani 1 1 d . . . . .
I1S I 0.31932(2) 0.37871(2) 0.73112(2) 0.02183(6) Uani 1 1 d . . . . .
I2S I 0.22217(2) 0.63021(2) 0.79206(2) 0.02133(6) Uani 1 1 d . . . . .
C1T C 0.7378(7) 0.0601(3) 0.3305(5) 0.039(2) Uani 0.356(6) 1 d D U P A 1
C2T C 0.8185(7) 0.0271(3) 0.3744(4) 0.033(2) Uani 0.356(6) 1 d D U P A 1
C3T C 0.8140(7) -0.0353(3) 0.3695(5) 0.034(2) Uani 0.356(6) 1 d D U P A 1
C4T C 0.7100(7) -0.0654(3) 0.3643(5) 0.034(2) Uani 0.356(6) 1 d D U P A 1
F1T F 0.7438(9) 0.0387(4) 0.2643(4) 0.036(2) Uani 0.356(6) 1 d D U P A 1
F2T F 0.6425(7) 0.0529(4) 0.3565(6) 0.035(2) Uani 0.356(6) 1 d D U P A 1
F3T F 0.8071(9) 0.0424(4) 0.4398(4) 0.039(2) Uani 0.356(6) 1 d D U P A 1
F4T F 0.9179(7) 0.0398(6) 0.3607(9) 0.038(3) Uani 0.356(6) 1 d D U P A 1
F5T F 0.8802(8) -0.0508(4) 0.4221(5) 0.035(2) Uani 0.356(6) 1 d D U P A 1
F6T F 0.8582(9) -0.0522(6) 0.3112(7) 0.037(3) Uani 0.356(6) 1 d D U P A 1
F7T F 0.6452(7) -0.0501(3) 0.3081(5) 0.029(2) Uani 0.356(6) 1 d D U P A 1
F8T F 0.6638(8) -0.0485(3) 0.4235(5) 0.0341(19) Uani 0.356(6) 1 d D U P A 1
C1U C 0.7464(10) 0.0637(3) 0.3696(6) 0.029(3) Uani 0.242(5) 1 d D U P A 2
C2U C 0.8230(9) 0.0226(4) 0.3462(6) 0.038(2) Uani 0.242(5) 1 d D U P A 2
C3U C 0.8119(9) -0.0363(4) 0.3708(6) 0.037(2) Uani 0.242(5) 1 d D U P A 2
C4U C 0.7100(9) -0.0665(3) 0.3488(6) 0.035(3) Uani 0.242(5) 1 d D U P A 2
F1U F 0.6466(9) 0.0488(6) 0.3316(7) 0.024(3) Uani 0.242(5) 1 d D U P A 2
F2U F 0.7644(13) 0.0587(5) 0.4381(5) 0.040(3) Uani 0.242(5) 1 d D U P A 2
F3U F 0.9250(11) 0.0405(9) 0.3686(13) 0.040(4) Uani 0.242(5) 1 d D U P A 2
F4U F 0.8141(11) 0.0232(4) 0.2790(5) 0.038(2) Uani 0.242(5) 1 d D U P A 2
F5U F 0.8342(14) -0.0397(6) 0.4374(6) 0.043(3) Uani 0.242(5) 1 d D U P A 2
F6U F 0.8945(10) -0.0637(5) 0.3462(9) 0.054(3) Uani 0.242(5) 1 d D U P A 2
F7U F 0.6808(12) -0.0554(5) 0.2822(6) 0.038(3) Uani 0.242(5) 1 d D U P A 2
F8U F 0.6382(11) -0.0462(6) 0.3948(8) 0.0341(19) Uani 0.242(5) 1 d D U P A 2
C1V C 0.7284(10) 0.0616(3) 0.3497(8) 0.036(3) Uani 0.161(4) 1 d D U P A 3
C2V C 0.8201(10) 0.0234(4) 0.3668(7) 0.036(2) Uani 0.161(4) 1 d D U P A 3
C3V C 0.8077(10) -0.0388(5) 0.3608(7) 0.037(3) Uani 0.161(4) 1 d D U P A 3
C4V C 0.7085(10) -0.0662(3) 0.3777(7) 0.034(3) Uani 0.161(4) 1 d D U P A 3
F1V F 0.6821(17) 0.0414(6) 0.2842(8) 0.038(3) Uani 0.161(4) 1 d D U P A 3
F2V F 0.6632(13) 0.0566(5) 0.3998(10) 0.034(3) Uani 0.161(4) 1 d D U P A 3
F3V F 0.8665(16) 0.0381(6) 0.4305(8) 0.043(3) Uani 0.161(4) 1 d D U P A 3
F4V F 0.8922(13) 0.0306(6) 0.3226(10) 0.038(3) Uani 0.161(4) 1 d D U P A 3
F5V F 0.8957(11) -0.0589(6) 0.3958(10) 0.026(3) Uani 0.161(4) 1 d D U P A 3
F6V F 0.8133(17) -0.0519(7) 0.2926(8) 0.043(3) Uani 0.161(4) 1 d D U P A 3
F7V F 0.6222(11) -0.0490(6) 0.3362(11) 0.023(3) Uani 0.161(4) 1 d D U P A 3
F8V F 0.7123(19) -0.0541(6) 0.4484(7) 0.044(3) Uani 0.161(4) 1 d D U P A 3
C1W C 0.7958(10) 0.0616(3) 0.3705(5) 0.036(3) Uani 0.242(4) 1 d D U P A 4
C2W C 0.7473(9) 0.0254(4) 0.3146(5) 0.030(2) Uani 0.242(4) 1 d D U P A 4
C3W C 0.7631(9) -0.0363(4) 0.3205(5) 0.035(2) Uani 0.242(4) 1 d D U P A 4
C4W C 0.7236(10) -0.0657(3) 0.3788(5) 0.031(3) Uani 0.242(4) 1 d D U P A 4
F1W F 0.7264(12) 0.0547(5) 0.4237(6) 0.043(3) Uani 0.242(4) 1 d D U P A 4
F2W F 0.8989(9) 0.0466(5) 0.3905(7) 0.037(3) Uani 0.242(4) 1 d D U P A 4
F3W F 0.7878(11) 0.0395(5) 0.2556(5) 0.025(3) Uani 0.242(4) 1 d D U P A 4
F4W F 0.6422(8) 0.0366(5) 0.3036(7) 0.033(3) Uani 0.242(4) 1 d D U P A 4
F5W F 0.8672(11) -0.0459(8) 0.3168(11) 0.042(3) Uani 0.242(4) 1 d D U P A 4
F6W F 0.7145(10) -0.0595(4) 0.2624(5) 0.034(3) Uani 0.242(4) 1 d D U P A 4
F7W F 0.6186(8) -0.0509(5) 0.3750(8) 0.034(3) Uani 0.242(4) 1 d D U P A 4
F8W F 0.7882(11) -0.0489(4) 0.4388(5) 0.033(2) Uani 0.242(4) 1 d D U P A 4
I1T I 0.77987(2) 0.14416(2) 0.33536(2) 0.02881(7) Uani 1 1 d D . . . .
I2T I 0.72728(2) -0.15192(2) 0.36683(2) 0.02374(6) Uani 1 1 d D . . . .

loop_
_atom_site_aniso_label
_atom_site_aniso_U_11
_atom_site_aniso_U_22
_atom_site_aniso_U_33
_atom_site_aniso_U_23
_atom_site_aniso_U_13
_atom_site_aniso_U_12
C1A 0.023(2) 0.0125(18) 0.021(2) -0.0008(15) -0.0004(18) 0.0029(16)
C2A 0.022(2) 0.025(2) 0.020(2) 0.0027(16) 0.0058(17) -0.0009(18)
N1A 0.0145(18) 0.0198(16) 0.0189(17) 0.0017(13) 0.0001(14) -0.0015(14)
N2A 0.024(2) 0.0367(19) 0.0130(16) 0.0009(14) 0.0034(14) -0.0106(16)
S1A 0.0296(6) 0.0199(5) 0.0188(5) 0.0014(4) 0.0048(5) -0.0025(4)
C1B 0.019(2) 0.0136(18) 0.019(2) 0.0005(15) 0.0011(17) -0.0066(16)
C2B 0.018(2) 0.034(2) 0.025(2) -0.0047(18) 0.0073(18) -0.0041(19)
N1B 0.0153(18) 0.0223(16) 0.0175(16) 0.0009(13) -0.0021(14) 0.0006(14)
N2B 0.0199(19) 0.0228(17) 0.0193(17) -0.0044(13) -0.0016(14) 0.0071(14)
S1B 0.0258(6) 0.0169(5) 0.0168(5) -0.0021(4) -0.0012(4) -0.0011(4)
C1C 0.020(2) 0.017(2) 0.026(2) -0.0014(16) 0.0058(18) -0.0021(16)
C2C 0.026(2) 0.019(2) 0.025(2) -0.0023(16) 0.0074(19) 0.0007(17)
C3C 0.035(3) 0.028(2) 0.028(2) -0.0127(19) 0.006(2) -0.005(2)
C4C 0.030(3) 0.035(2) 0.0107(19) -0.0090(17) 0.0006(18) 0.0038(19)
C5C 0.026(2) 0.025(2) 0.019(2) 0.0023(17) 0.0049(18) -0.0003(18)
C6C 0.015(2) 0.0169(19) 0.018(2) -0.0029(15) 0.0022(16) 0.0001(16)
C7C 0.025(2) 0.0132(18) 0.023(2) 0.0044(15) 0.0055(18) -0.0014(16)
C8C 0.020(2) 0.020(2) 0.021(2) 0.0009(16) 0.0017(17) -0.0014(17)
C9C 0.025(2) 0.033(2) 0.0126(19) -0.0001(17) 0.0001(17) -0.0066(19)
C10C 0.023(2) 0.043(3) 0.021(2) -0.0022(18) 0.0061(18) -0.004(2)
C11C 0.027(3) 0.039(2) 0.017(2) -0.0182(18) 0.0079(19) -0.004(2)
C12C 0.027(3) 0.042(3) 0.023(2) -0.0143(19) 0.0048(19) 0.009(2)
C13C 0.043(3) 0.023(2) 0.027(2) -0.0072(18) -0.001(2) 0.013(2)
C14C 0.037(3) 0.019(2) 0.028(2) -0.0063(17) 0.0021(19) 0.0001(19)
C15C 0.026(2) 0.020(2) 0.029(2) 0.0042(17) 0.0078(19) -0.0029(18)
C16C 0.028(3) 0.019(2) 0.023(2) 0.0066(16) 0.0089(19) 0.0007(17)
O1C 0.0271(16) 0.0144(13) 0.0174(14) 0.0031(10) 0.0034(12) -0.0022(11)
O2C 0.0184(16) 0.0349(16) 0.0135(14) -0.0026(11) 0.0014(11) -0.0037(12)
O3C 0.0207(16) 0.0357(16) 0.0180(14) -0.0032(12) 0.0010(12) 0.0011(13)
O4C 0.0221(16) 0.0278(15) 0.0222(15) -0.0065(12) 0.0026(12) 0.0086(12)
O5C 0.0213(16) 0.0159(13) 0.0218(15) -0.0031(11) 0.0049(12) -0.0017(11)
O6C 0.0275(17) 0.0167(13) 0.0163(14) 0.0008(11) -0.0002(12) -0.0020(12)
C1D 0.018(2) 0.0110(18) 0.024(2) 0.0027(15) -0.0061(17) 0.0031(16)
C2D 0.021(2) 0.023(2) 0.024(2) 0.0087(16) 0.0033(17) 0.0071(18)
C3D 0.023(2) 0.021(2) 0.048(3) 0.0049(19) 0.009(2) -0.0003(18)
C4D 0.022(3) 0.015(2) 0.054(3) -0.0101(19) 0.003(2) 0.0007(18)
C5D 0.023(2) 0.023(2) 0.029(2) -0.0075(17) -0.0022(18) 0.0019(18)
C6D 0.019(2) 0.019(2) 0.024(2) 0.0007(16) 0.0027(18) 0.0030(17)
C7D 0.027(3) 0.025(2) 0.027(2) 0.0077(18) 0.0004(19) 0.0035(19)
C8D 0.023(2) 0.037(2) 0.019(2) -0.0008(18) -0.0014(18) 0.0034(19)
C9D 0.017(2) 0.039(3) 0.022(2) -0.0132(19) -0.0034(18) -0.0041(19)
C10D 0.028(3) 0.033(2) 0.029(2) -0.0153(19) 0.006(2) -0.004(2)
C11D 0.048(3) 0.022(2) 0.047(3) -0.001(2) 0.013(3) 0.003(2)
C12D 0.042(3) 0.025(2) 0.048(3) 0.006(2) 0.009(2) 0.001(2)
C13D 0.033(3) 0.035(3) 0.033(3) 0.016(2) 0.005(2) 0.012(2)
C14D 0.030(3) 0.035(2) 0.026(2) 0.0091(19) 0.000(2) 0.018(2)
C15D 0.031(3) 0.033(2) 0.016(2) -0.0027(17) 0.0042(18) 0.0019(19)
C16D 0.028(3) 0.027(2) 0.016(2) -0.0056(16) 0.0037(18) 0.0021(18)
O1D 0.0272(17) 0.0241(14) 0.0171(14) -0.0020(11) 0.0024(12) -0.0065(12)
O2D 0.0170(15) 0.0252(15) 0.0227(15) -0.0031(12) -0.0041(12) -0.0018(12)
O3D 0.0361(19) 0.0271(16) 0.0307(17) -0.0074(13) 0.0074(14) -0.0008(14)
O4D 0.0364(19) 0.0261(15) 0.0354(17) 0.0029(13) 0.0133(14) -0.0034(14)
O5D 0.0226(17) 0.0244(15) 0.0248(15) 0.0022(12) -0.0055(12) 0.0061(12)
O6D 0.0296(17) 0.0279(15) 0.0167(14) -0.0026(11) 0.0068(12) -0.0065(13)
C1S 0.026(2) 0.020(2) 0.028(2) 0.0014(17) -0.0034(19) -0.0043(18)
C2S 0.022(2) 0.026(2) 0.022(2) 0.0073(17) -0.0001(18) -0.0021(18)
C3S 0.036(3) 0.029(2) 0.015(2) 0.0007(17) -0.0027(19) 0.001(2)
C4S 0.040(3) 0.026(2) 0.023(2) -0.0010(17) 0.004(2) 0.005(2)
F1S 0.0382(16) 0.0342(14) 0.0270(13) 0.0027(10) -0.0085(12) 0.0073(12)
F2S 0.0267(15) 0.0291(13) 0.0479(16) -0.0018(11) 0.0134(12) -0.0078(11)
F3S 0.0325(15) 0.0309(13) 0.0383(14) -0.0006(11) 0.0170(12) -0.0061(11)
F4S 0.0323(14) 0.0243(12) 0.0233(12) -0.0004(9) -0.0058(10) 0.0058(10)
F5S 0.083(2) 0.0352(14) 0.0211(13) 0.0040(10) -0.0055(13) 0.0141(14)
F6S 0.0267(15) 0.0297(14) 0.0494(16) -0.0066(11) -0.0095(13) 0.0023(11)
F7S 0.0371(17) 0.0337(14) 0.0559(17) 0.0104(12) 0.0222(14) 0.0013(12)
F8S 0.089(2) 0.0379(14) 0.0189(13) -0.0066(10) 0.0045(14) 0.0141(15)
I1S 0.02626(15) 0.01918(12) 0.02084(12) 0.00524(10) 0.00609(11) 0.00172(11)
I2S 0.02308(14) 0.02065(12) 0.02020(12) -0.00182(10) 0.00214(11) 0.00180(11)
C1T 0.033(4) 0.030(4) 0.052(4) -0.005(4) -0.009(4) 0.003(4)
C2T 0.028(4) 0.028(4) 0.041(4) -0.003(3) 0.000(3) -0.002(3)
C3T 0.030(4) 0.026(4) 0.044(4) 0.002(3) 0.000(3) 0.006(3)
C4T 0.035(4) 0.022(4) 0.045(5) 0.003(4) 0.005(3) 0.004(4)
F1T 0.038(6) 0.030(4) 0.037(4) -0.004(3) -0.006(4) -0.008(5)
F2T 0.019(4) 0.024(4) 0.062(6) -0.013(4) -0.004(4) -0.002(3)
F3T 0.035(5) 0.048(5) 0.035(3) -0.008(3) 0.009(3) -0.001(4)
F4T 0.016(4) 0.030(5) 0.065(6) 0.013(5) -0.002(4) 0.001(4)
F5T 0.038(5) 0.027(4) 0.038(5) 0.001(4) -0.013(4) -0.002(4)
F6T 0.022(5) 0.044(5) 0.046(5) -0.002(4) 0.006(4) -0.005(4)
F7T 0.022(4) 0.020(3) 0.044(5) -0.007(4) -0.001(3) 0.012(3)
F8T 0.036(4) 0.026(3) 0.041(4) -0.003(4) 0.006(3) 0.008(3)
C1U 0.027(5) 0.026(5) 0.031(5) -0.002(4) -0.003(4) -0.001(4)
C2U 0.031(4) 0.030(4) 0.052(4) 0.001(4) 0.002(4) -0.002(3)
C3U 0.034(4) 0.026(4) 0.051(4) 0.004(4) 0.001(4) 0.004(4)
C4U 0.038(4) 0.024(5) 0.044(5) 0.002(4) 0.007(4) 0.002(4)
F1U 0.016(4) 0.024(5) 0.034(6) -0.002(5) 0.006(4) -0.002(4)
F2U 0.044(7) 0.042(6) 0.032(5) 0.006(4) -0.007(5) 0.005(6)
F3U 0.026(5) 0.024(6) 0.069(7) 0.001(6) -0.001(5) 0.000(5)
F4U 0.046(6) 0.018(5) 0.051(4) -0.003(4) 0.017(4) 0.004(4)
F5U 0.045(7) 0.030(6) 0.053(5) 0.008(4) -0.005(5) -0.002(5)
F6U 0.039(5) 0.040(5) 0.087(7) 0.007(5) 0.016(5) 0.004(4)
F7U 0.046(7) 0.025(5) 0.041(5) -0.008(5) 0.003(5) 0.005(5)
F8U 0.036(4) 0.026(3) 0.041(4) -0.003(4) 0.006(3) 0.008(3)
C1V 0.031(5) 0.028(5) 0.046(5) 0.000(4) 0.000(4) -0.003(4)
C2V 0.032(4) 0.031(4) 0.046(5) 0.003(4) 0.003(4) -0.001(4)
C3V 0.034(4) 0.029(4) 0.047(5) 0.006(4) 0.005(4) 0.005(4)
C4V 0.035(5) 0.024(5) 0.044(5) 0.003(4) 0.007(4) 0.005(4)
F1V 0.035(7) 0.031(6) 0.045(6) 0.004(5) -0.003(5) -0.015(6)
F2V 0.024(6) 0.027(6) 0.051(6) 0.009(5) 0.005(5) -0.001(5)
F3V 0.042(6) 0.039(6) 0.047(5) -0.003(5) -0.004(5) 0.006(6)
F4V 0.038(6) 0.032(6) 0.048(6) 0.007(5) 0.017(5) 0.004(5)
F5V 0.025(5) 0.018(6) 0.035(6) 0.007(5) 0.007(5) -0.005(4)
F6V 0.050(7) 0.034(6) 0.048(5) 0.007(4) 0.014(5) 0.004(6)
F7V 0.026(5) 0.016(5) 0.030(6) -0.003(6) 0.013(5) 0.011(5)
F8V 0.051(7) 0.036(6) 0.045(5) 0.000(5) 0.006(5) 0.010(6)
C1W 0.035(5) 0.030(5) 0.041(5) -0.005(4) -0.007(4) -0.002(4)
C2W 0.027(4) 0.023(4) 0.040(4) -0.002(3) 0.003(4) -0.004(4)
C3W 0.035(4) 0.026(4) 0.044(4) -0.002(3) 0.011(4) 0.001(3)
C4W 0.030(5) 0.024(5) 0.041(5) 0.001(4) 0.010(4) 0.007(4)
F1W 0.049(6) 0.042(5) 0.036(5) -0.005(4) -0.008(4) -0.014(5)
F2W 0.032(5) 0.028(5) 0.048(6) -0.004(5) -0.007(4) -0.011(4)
F3W 0.017(6) 0.026(5) 0.028(5) -0.004(4) -0.007(4) -0.007(5)
F4W 0.020(4) 0.031(5) 0.048(6) 0.013(5) 0.005(4) -0.007(4)
F5W 0.037(5) 0.030(6) 0.059(6) 0.002(5) 0.014(4) 0.003(4)
F6W 0.050(6) 0.023(5) 0.033(5) -0.001(4) 0.021(4) -0.009(4)
F7W 0.019(4) 0.019(5) 0.066(7) 0.006(6) 0.011(4) 0.008(4)
F8W 0.033(5) 0.029(5) 0.035(4) 0.010(4) 0.002(4) -0.012(4)
I1T 0.03364(16) 0.01612(12) 0.03604(15) -0.00373(11) 0.00116(13) 0.00359(12)
I2T 0.02910(15) 0.01956(12) 0.02261(13) 0.00423(10) 0.00311(12) -0.00104(11)

loop_
_atom_type_symbol
_atom_type_description
_atom_type_scat_dispersion_real
_atom_type_scat_dispersion_imag
_atom_type_scat_source
C C 0.0033 0.0016 'International Tables Vol C Tables 4.2.6.8 and 6.1.1.4'
H H 0.0000 0.0000 'International Tables Vol C Tables 4.2.6.8 and 6.1.1.4'
F F 0.0171 0.0103 'International Tables Vol C Tables 4.2.6.8 and 6.1.1.4'
I I -0.4742 1.8119 'International Tables Vol C Tables 4.2.6.8 and 6.1.1.4'
N N 0.0061 0.0033 'International Tables Vol C Tables 4.2.6.8 and 6.1.1.4'
O O 0.0106 0.0060 'International Tables Vol C Tables 4.2.6.8 and 6.1.1.4'
S S 0.1246 0.1234 'International Tables Vol C Tables 4.2.6.8 and 6.1.1.4'

loop_
_geom_angle_atom_site_label_1
_geom_angle_atom_site_label_2
_geom_angle_atom_site_label_3
_geom_angle
N1A C1A N2A 120.3(3)
N1A C1A S1A 119.7(3)
N2A C1A S1A 120.0(3)
N1A C2A H2A1 109.5
N1A C2A H2A2 109.5
H2A1 C2A H2A2 109.5
N1A C2A H2A3 109.5
H2A1 C2A H2A3 109.5
H2A2 C2A H2A3 109.5
C1A N1A C2A 124.1(3)
C1A N1A H1A 118.0
C2A N1A H1A 118.0
C1A N2A H2A4 120.0
C1A N2A H2A5 120.0
H2A4 N2A H2A5 120.0
N1B C1B N2B 119.4(3)
N1B C1B S1B 120.3(3)
N2B C1B S1B 120.3(3)
N1B C2B H2B1 109.5
N1B C2B H2B2 109.5
H2B1 C2B H2B2 109.5
N1B C2B H2B3 109.5
H2B1 C2B H2B3 109.5
H2B2 C2B H2B3 109.5
C1B N1B C2B 125.7(3)
C1B N1B H1B 117.2
C2B N1B H1B 117.2
C1B N2B H2B4 120.0
C1B N2B H2B5 120.0
H2B4 N2B H2B5 120.0
O1C C1C C2C 124.8(3)
O1C C1C C6C 115.3(3)
C2C C1C C6C 119.8(4)
C3C C2C C1C 120.1(4)
C3C C2C H2C 120.0
C1C C2C H2C 120.0
C2C C3C C4C 120.2(4)
C2C C3C H3C 119.9
C4C C3C H3C 119.9
C5C C4C C3C 119.2(3)
C5C C4C H4C 120.4
C3C C4C H4C 120.4
C6C C5C C4C 121.2(3)
C6C C5C H5C 119.4
C4C C5C H5C 119.4
O6C C6C C5C 124.4(3)
O6C C6C C1C 116.2(3)
C5C C6C C1C 119.4(3)
O1C C7C C8C 108.9(3)
O1C C7C H7C1 109.9
C8C C7C H7C1 109.9
O1C C7C H7C2 109.9
C8C C7C H7C2 109.9
H7C1 C7C H7C2 108.3
O2C C8C C7C 107.5(3)
O2C C8C H8C1 110.2
C7C C8C H8C1 110.2
O2C C8C H8C2 110.2
C7C C8C H8C2 110.2
H8C1 C8C H8C2 108.5
O2C C9C C10C 108.0(3)
O2C C9C H9C1 110.1
C10C C9C H9C1 110.1
O2C C9C H9C2 110.1
C10C C9C H9C2 110.1
H9C1 C9C H9C2 108.4
O3C C10C C9C 114.3(3)
O3C C10C H10A 108.7
C9C C10C H10A 108.7
O3C C10C H10B 108.7
C9C C10C H10B 108.7
H10A C10C H10B 107.6
O3C C11C C12C 109.7(3)
O3C C11C H11A 109.7
C12C C11C H11A 109.7
O3C C11C H11B 109.7
C12C C11C H11B 109.7
H11A C11C H11B 108.2
O4C C12C C11C 109.2(3)
O4C C12C H12A 109.8
C11C C12C H12A 109.8
O4C C12C H12B 109.8
C11C C12C H12B 109.8
H12A C12C H12B 108.3
O4C C13C C14C 108.9(3)
O4C C13C H13A 109.9
C14C C13C H13A 109.9
O4C C13C H13B 109.9
C14C C13C H13B 109.9
H13A C13C H13B 108.3
O5C C14C C13C 108.9(3)
O5C C14C H14A 109.9
C13C C14C H14A 109.9
O5C C14C H14B 109.9
C13C C14C H14B 109.9
H14A C14C H14B 108.3
O5C C15C C16C 109.1(3)
O5C C15C H15A 109.9
C16C C15C H15A 109.9
O5C C15C H15B 109.9
C16C C15C H15B 109.9
H15A C15C H15B 108.3
O6C C16C C15C 107.9(3)
O6C C16C H16A 110.1
C15C C16C H16A 110.1
O6C C16C H16B 110.1
C15C C16C H16B 110.1
H16A C16C H16B 108.4
C1C O1C C7C 116.2(3)
C8C O2C C9C 112.6(3)
C11C O3C C10C 112.7(3)
C13C O4C C12C 111.3(3)
C15C O5C C14C 111.1(3)
C6C O6C C16C 116.8(3)
O1D C1D C2D 125.0(3)
O1D C1D C6D 115.8(3)
C2D C1D C6D 119.1(3)
C1D C2D C3D 120.9(4)
C1D C2D H2D 119.6
C3D C2D H2D 119.6
C4D C3D C2D 119.7(4)
C4D C3D H3D 120.2
C2D C3D H3D 120.2
C3D C4D C5D 120.1(4)
C3D C4D H4D 120.0
C5D C4D H4D 120.0
C6D C5D C4D 120.9(4)
C6D C5D H5D 119.5
C4D C5D H5D 119.5
O6D C6D C5D 126.9(3)
O6D C6D C1D 113.8(3)
C5D C6D C1D 119.3(4)
O1D C7D C8D 109.1(3)
O1D C7D H7D1 109.9
C8D C7D H7D1 109.9
O1D C7D H7D2 109.9
C8D C7D H7D2 109.9
H7D1 C7D H7D2 108.3
O2D C8D C7D 109.1(3)
O2D C8D H8D1 109.9
C7D C8D H8D1 109.9
O2D C8D H8D2 109.9
C7D C8D H8D2 109.9
H8D1 C8D H8D2 108.3
O2D C9D C10D 108.1(3)
O2D C9D H9D1 110.1
C10D C9D H9D1 110.1
O2D C9D H9D2 110.1
C10D C9D H9D2 110.1
H9D1 C9D H9D2 108.4
O3D C10D C9D 109.2(3)
O3D C10D H10C 109.8
C9D C10D H10C 109.8
O3D C10D H10D 109.8
C9D C10D H10D 109.8
H10C C10D H10D 108.3
O3D C11D C12D 109.2(3)
O3D C11D H11C 109.8
C12D C11D H11C 109.8
O3D C11D H11D 109.8
C12D C11D H11D 109.8
H11C C11D H11D 108.3
O4D C12D C11D 109.0(4)
O4D C12D H12C 109.9
C11D C12D H12C 109.9
O4D C12D H12D 109.9
C11D C12D H12D 109.9
H12C C12D H12D 108.3
O4D C13D C14D 108.6(3)
O4D C13D H13C 110.0
C14D C13D H13C 110.0
O4D C13D H13D 110.0
C14D C13D H13D 110.0
H13C C13D H13D 108.4
O5D C14D C13D 109.1(3)
O5D C14D H14C 109.9
C13D C14D H14C 109.9
O5D C14D H14D 109.9
C13D C14D H14D 109.9
H14C C14D H14D 108.3
O5D C15D C16D 107.5(3)
O5D C15D H15C 110.2
C16D C15D H15C 110.2
O5D C15D H15D 110.2
C16D C15D H15D 110.2
H15C C15D H15D 108.5
O6D C16D C15D 112.2(3)
O6D C16D H16C 109.2
C15D C16D H16C 109.2
O6D C16D H16D 109.2
C15D C16D H16D 109.2
H16C C16D H16D 107.9
C1D O1D C7D 117.3(3)
C8D O2D C9D 112.9(3)
C10D O3D C11D 112.9(3)
C13D O4D C12D 112.3(3)
C15D O5D C14D 113.6(3)
C6D O6D C16D 119.8(3)
F2S C1S F1S 107.7(3)
F2S C1S C2S 108.7(3)
F1S C1S C2S 107.2(3)
F2S C1S I1S 109.6(3)
F1S C1S I1S 109.7(2)
C2S C1S I1S 113.8(3)
F3S C2S F4S 107.7(3)
F3S C2S C1S 109.3(3)
F4S C2S C1S 107.7(3)
F3S C2S C3S 107.6(3)
F4S C2S C3S 108.1(3)
C1S C2S C3S 116.2(3)
F6S C3S F5S 107.4(3)
F6S C3S C4S 108.5(3)
F5S C3S C4S 108.1(3)
F6S C3S C2S 109.6(3)
F5S C3S C2S 106.8(3)
C4S C3S C2S 116.2(3)
F8S C4S F7S 107.3(3)
F8S C4S C3S 106.7(3)
F7S C4S C3S 108.6(3)
F8S C4S I2S 107.7(2)
F7S C4S I2S 109.9(3)
C3S C4S I2S 116.3(3)
F2T C1T F1T 115.8(8)
F2T C1T C2T 105.7(8)
F1T C1T C2T 102.9(7)
F2T C1T I1T 109.3(6)
F1T C1T I1T 111.6(6)
C2T C1T I1T 111.2(5)
F4T C2T F3T 108.8(10)
F4T C2T C1T 109.5(8)
F3T C2T C1T 104.8(8)
F4T C2T C3T 104.5(8)
F3T C2T C3T 109.4(7)
C1T C2T C3T 119.6(6)
F5T C3T F6T 106.8(9)
F5T C3T C4T 112.0(8)
F6T C3T C4T 102.5(7)
F5T C3T C2T 103.2(7)
F6T C3T C2T 109.7(8)
C4T C3T C2T 121.9(6)
F7T C4T F8T 109.2(7)
F7T C4T C3T 110.6(8)
F8T C4T C3T 103.1(7)
F7T C4T I2T 110.4(6)
F8T C4T I2T 108.9(6)
C3T C4T I2T 114.3(5)
F2U C1U F1U 122.5(10)
F2U C1U C2U 101.7(9)
F1U C1U C2U 102.2(9)
F2U C1U I1T 112.3(8)
F1U C1U I1T 105.3(7)
C2U C1U I1T 112.4(7)
F4U C2U F3U 106.8(12)
F4U C2U C1U 108.4(9)
F3U C2U C1U 106.3(10)
F4U C2U C3U 108.8(9)
F3U C2U C3U 108.5(10)
C1U C2U C3U 117.6(8)
F5U C3U F6U 103.7(10)
F5U C3U C4U 109.5(9)
F6U C3U C4U 107.3(9)
F5U C3U C2U 110.9(9)
F6U C3U C2U 105.2(8)
C4U C3U C2U 119.0(7)
F7U C4U F8U 114.8(10)
F7U C4U C3U 107.8(9)
F8U C4U C3U 102.3(9)
F7U C4U I2T 111.9(8)
F8U C4U I2T 107.5(8)
C3U C4U I2T 112.3(6)
F2V C1V F1V 113.9(11)
F2V C1V C2V 106.6(10)
F1V C1V C2V 101.6(10)
F2V C1V I1T 113.0(8)
F1V C1V I1T 107.9(8)
C2V C1V I1T 113.5(7)
F4V C2V F3V 108.3(11)
F4V C2V C1V 108.8(10)
F3V C2V C1V 105.7(10)
F4V C2V C3V 98.8(9)
F3V C2V C3V 111.4(10)
C1V C2V C3V 123.1(8)
F5V C3V F6V 106.5(11)
F5V C3V C4V 111.9(10)
F6V C3V C4V 104.0(10)
F5V C3V C2V 105.4(9)
F6V C3V C2V 107.0(10)
C4V C3V C2V 121.2(8)
F7V C4V F8V 117.6(11)
F7V C4V C3V 110.4(11)
F8V C4V C3V 100.7(10)
F7V C4V I2T 110.0(8)
F8V C4V I2T 108.3(8)
C3V C4V I2T 109.2(7)
F2W C1W F1W 112.7(9)
F2W C1W C2W 109.9(9)
F1W C1W C2W 103.6(8)
F2W C1W I1T 113.7(8)
F1W C1W I1T 107.6(7)
C2W C1W I1T 108.7(6)
F4W C2W F3W 105.1(9)
F4W C2W C1W 107.5(9)
F3W C2W C1W 108.1(9)
F4W C2W C3W 109.5(9)
F3W C2W C3W 105.4(8)
C1W C2W C3W 120.2(7)
F5W C3W F6W 102.9(11)
F5W C3W C4W 111.4(10)
F6W C3W C4W 106.5(8)
F5W C3W C2W 106.9(10)
F6W C3W C2W 108.3(8)
C4W C3W C2W 119.6(7)
F7W C4W F8W 115.1(10)
F7W C4W C3W 103.1(9)
F8W C4W C3W 106.8(9)
F7W C4W I2T 107.2(7)
F8W C4W I2T 111.5(7)
C3W C4W I2T 113.0(6)

loop_
_geom_bond_atom_site_label_1
_geom_bond_atom_site_label_2
_geom_bond_distance
C1A N1A 1.319(4)
C1A N2A 1.324(4)
C1A S1A 1.734(4)
C2A N1A 1.454(4)
C2A H2A1 0.9800
C2A H2A2 0.9800
C2A H2A3 0.9800
N1A H1A 0.8800
N2A H2A4 0.8800
N2A H2A5 0.8800
C1B N1B 1.321(4)
C1B N2B 1.335(4)
C1B S1B 1.718(4)
C2B N1B 1.467(4)
C2B H2B1 0.9800
C2B H2B2 0.9800
C2B H2B3 0.9800
N1B H1B 0.8800
N2B H2B4 0.8800
N2B H2B5 0.8800
C1C O1C 1.369(4)
C1C C2C 1.386(5)
C1C C6C 1.397(5)
C2C C3C 1.386(5)
C2C H2C 0.9500
C3C C4C 1.390(5)
C3C H3C 0.9500
C4C C5C 1.384(5)
C4C H4C 0.9500
C5C C6C 1.379(5)
C5C H5C 0.9500
C6C O6C 1.371(4)
C7C O1C 1.436(4)
C7C C8C 1.497(5)
C7C H7C1 0.9900
C7C H7C2 0.9900
C8C O2C 1.417(4)
C8C H8C1 0.9900
C8C H8C2 0.9900
C9C O2C 1.418(4)
C9C C10C 1.495(5)
C9C H9C1 0.9900
C9C H9C2 0.9900
C10C O3C 1.423(4)
C10C H10A 0.9900
C10C H10B 0.9900
C11C O3C 1.423(4)
C11C C12C 1.498(5)
C11C H11A 0.9900
C11C H11B 0.9900
C12C O4C 1.426(4)
C12C H12A 0.9900
C12C H12B 0.9900
C13C O4C 1.419(4)
C13C C14C 1.491(5)
C13C H13A 0.9900
C13C H13B 0.9900
C14C O5C 1.434(4)
C14C H14A 0.9900
C14C H14B 0.9900
C15C O5C 1.419(4)
C15C C16C 1.497(5)
C15C H15A 0.9900
C15C H15B 0.9900
C16C O6C 1.429(4)
C16C H16A 0.9900
C16C H16B 0.9900
C1D O1D 1.368(4)
C1D C2D 1.382(5)
C1D C6D 1.414(5)
C2D C3D 1.391(5)
C2D H2D 0.9500
C3D C4D 1.378(5)
C3D H3D 0.9500
C4D C5D 1.387(5)
C4D H4D 0.9500
C5D C6D 1.379(5)
C5D H5D 0.9500
C6D O6D 1.373(4)
C7D O1D 1.427(4)
C7D C8D 1.498(5)
C7D H7D1 0.9900
C7D H7D2 0.9900
C8D O2D 1.426(4)
C8D H8D1 0.9900
C8D H8D2 0.9900
C9D O2D 1.435(4)
C9D C10D 1.494(5)
C9D H9D1 0.9900
C9D H9D2 0.9900
C10D O3D 1.422(4)
C10D H10C 0.9900
C10D H10D 0.9900
C11D O3D 1.427(5)
C11D C12D 1.500(5)
C11D H11C 0.9900
C11D H11D 0.9900
C12D O4D 1.418(5)
C12D H12C 0.9900
C12D H12D 0.9900
C13D O4D 1.414(5)
C13D C14D 1.494(6)
C13D H13C 0.9900
C13D H13D 0.9900
C14D O5D 1.420(4)
C14D H14C 0.9900
C14D H14D 0.9900
C15D O5D 1.419(4)
C15D C16D 1.501(5)
C15D H15C 0.9900
C15D H15D 0.9900
C16D O6D 1.427(4)
C16D H16C 0.9900
C16D H16D 0.9900
C1S F2S 1.342(4)
C1S F1S 1.355(4)
C1S C2S 1.535(5)
C1S I1S 2.168(4)
C2S F3S 1.348(4)
C2S F4S 1.357(4)
C2S C3S 1.565(5)
C3S F6S 1.351(5)
C3S F5S 1.358(4)
C3S C4S 1.545(5)
C4S F8S 1.349(4)
C4S F7S 1.350(5)
C4S I2S 2.164(4)
C1T F2T 1.371(10)
C1T F1T 1.428(10)
C1T C2T 1.509(8)
C1T I1T 2.174(7)
C2T F4T 1.349(9)
C2T F3T 1.376(9)
C2T C3T 1.569(9)
C3T F5T 1.318(8)
C3T F6T 1.403(10)
C3T C4T 1.505(8)
C4T F7T 1.360(9)
C4T F8T 1.431(9)
C4T I2T 2.182(7)
C1U F2U 1.358(10)
C1U F1U 1.441(11)
C1U C2U 1.518(9)
C1U I1T 2.185(8)
C2U F4U 1.324(10)
C2U F3U 1.385(10)
C2U C3U 1.568(10)
C3U F5U 1.322(9)
C3U F6U 1.381(10)
C3U C4U 1.512(9)
C4U F7U 1.360(10)
C4U F8U 1.447(10)
C4U I2T 2.179(8)
C1V F2V 1.364(10)
C1V F1V 1.452(11)
C1V C2V 1.510(9)
C1V I1T 2.199(8)
C2V F4V 1.343(10)
C2V F3V 1.380(10)
C2V C3V 1.569(10)
C3V F5V 1.338(10)
C3V F6V 1.399(10)
C3V C4V 1.498(9)
C4V F7V 1.358(10)
C4V F8V 1.428(11)
C4V I2T 2.177(8)
C1W F2W 1.368(10)
C1W F1W 1.454(11)
C1W C2W 1.509(9)
C1W I1T 2.188(8)
C2W F4W 1.347(10)
C2W F3W 1.373(10)
C2W C3W 1.562(10)
C3W F5W 1.343(10)
C3W F6W 1.372(10)
C3W C4W 1.501(9)
C4W F7W 1.368(10)
C4W F8W 1.427(10)
C4W I2T 2.177(8)

loop_
_geom_torsion_atom_site_label_1
_geom_torsion_atom_site_label_2
_geom_torsion_atom_site_label_3
_geom_torsion_atom_site_label_4
_geom_torsion
N2A C1A N1A C2A -1.1(5)
S1A C1A N1A C2A 178.8(3)
N2B C1B N1B C2B -5.1(5)
S1B C1B N1B C2B 173.9(3)
O1C C1C C2C C3C -177.9(4)
C6C C1C C2C C3C 3.0(6)
C1C C2C C3C C4C -1.1(6)
C2C C3C C4C C5C -1.5(6)
C3C C4C C5C C6C 2.1(6)
C4C C5C C6C O6C -179.7(4)
C4C C5C C6C C1C -0.2(6)
O1C C1C C6C O6C -2.0(5)
C2C C1C C6C O6C 177.2(3)
O1C C1C C6C C5C 178.5(3)
C2C C1C C6C C5C -2.3(6)
O1C C7C C8C O2C -68.8(4)
O2C C9C C10C O3C 69.4(4)
O3C C11C C12C O4C 73.2(4)
O4C C13C C14C O5C -64.1(4)
O5C C15C C16C O6C 62.9(4)
C2C C1C O1C C7C -2.4(5)
C6C C1C O1C C7C 176.8(3)
C8C C7C O1C C1C 174.6(3)
C7C C8C O2C C9C -179.5(3)
C10C C9C O2C C8C -177.5(3)
C12C C11C O3C C10C -177.7(3)
C9C C10C O3C C11C 85.1(4)
C14C C13C O4C C12C -177.2(3)
C11C C12C O4C C13C -177.8(3)
C16C C15C O5C C14C 177.6(3)
C13C C14C O5C C15C 179.8(3)
C5C C6C O6C C16C -6.3(5)
C1C C6C O6C C16C 174.2(3)
C15C C16C O6C C6C -179.8(3)
O1D C1D C2D C3D 179.4(3)
C6D C1D C2D C3D -0.9(5)
C1D C2D C3D C4D 1.4(6)
C2D C3D C4D C5D -0.4(6)
C3D C4D C5D C6D -1.2(6)
C4D C5D C6D O6D -175.5(4)
C4D C5D C6D C1D 1.7(6)
O1D C1D C6D O6D -3.4(5)
C2D C1D C6D O6D 176.9(3)
O1D C1D C6D C5D 179.1(3)
C2D C1D C6D C5D -0.6(5)
O1D C7D C8D O2D -68.3(4)
O2D C9D C10D O3D 69.9(4)
O3D C11D C12D O4D -73.1(5)
O4D C13D C14D O5D 69.3(4)
O5D C15D C16D O6D -66.0(4)
C2D C1D O1D C7D 4.6(5)
C6D C1D O1D C7D -175.1(3)
C8D C7D O1D C1D 177.5(3)
C7D C8D O2D C9D -177.7(3)
C10D C9D O2D C8D -176.9(3)
C9D C10D O3D C11D -175.7(3)
C12D C11D O3D C10D -178.2(3)
C14D C13D O4D C12D -171.9(3)
C11D C12D O4D C13D 177.8(3)
C16D C15D O5D C14D -178.2(3)
C13D C14D O5D C15D 177.9(3)
C5D C6D O6D C16D 0.9(6)
C1D C6D O6D C16D -176.4(3)
C15D C16D O6D C6D -97.3(4)
F2S C1S C2S F3S 173.9(3)
F1S C1S C2S F3S -70.0(4)
I1S C1S C2S F3S 51.5(4)
F2S C1S C2S F4S 57.2(4)
F1S C1S C2S F4S 173.2(3)
I1S C1S C2S F4S -65.3(3)
F2S C1S C2S C3S -64.2(4)
F1S C1S C2S C3S 51.9(4)
I1S C1S C2S C3S 173.4(2)
F3S C2S C3S F6S 161.2(3)
F4S C2S C3S F6S -82.7(4)
C1S C2S C3S F6S 38.4(4)
F3S C2S C3S F5S 45.2(4)
F4S C2S C3S F5S 161.2(3)
C1S C2S C3S F5S -77.7(4)
F3S C2S C3S C4S -75.4(4)
F4S C2S C3S C4S 40.6(5)
C1S C2S C3S C4S 161.7(3)
F6S C3S C4S F8S -73.7(4)
F5S C3S C4S F8S 42.4(4)
C2S C3S C4S F8S 162.3(3)
F6S C3S C4S F7S 170.9(3)
F5S C3S C4S F7S -72.9(4)
C2S C3S C4S F7S 47.0(4)
F6S C3S C4S I2S 46.4(4)
F5S C3S C4S I2S 162.6(3)
C2S C3S C4S I2S -77.5(4)
F2T C1T C2T F4T -168.3(10)
F1T C1T C2T F4T 69.8(11)
I1T C1T C2T F4T -49.7(11)
F2T C1T C2T F3T -51.8(9)
F1T C1T C2T F3T -173.7(8)
I1T C1T C2T F3T 66.8(8)
F2T C1T C2T C3T 71.2(11)
F1T C1T C2T C3T -50.7(10)
I1T C1T C2T C3T -170.2(6)
F4T C2T C3T F5T 68.4(12)
F3T C2T C3T F5T -47.9(10)
C1T C2T C3T F5T -168.6(9)
F4T C2T C3T F6T -45.2(11)
F3T C2T C3T F6T -161.5(10)
C1T C2T C3T F6T 77.8(10)
F4T C2T C3T C4T -164.7(10)
F3T C2T C3T C4T 79.0(10)
C1T C2T C3T C4T -41.7(14)
F5T C3T C4T F7T -177.5(9)
F6T C3T C4T F7T -63.4(10)
C2T C3T C4T F7T 59.6(11)
F5T C3T C4T F8T 65.9(9)
F6T C3T C4T F8T -180.0(9)
C2T C3T C4T F8T -57.0(10)
F5T C3T C4T I2T -52.2(10)
F6T C3T C4T I2T 61.9(9)
C2T C3T C4T I2T -175.1(6)
F2U C1U C2U F4U -179.9(11)
F1U C1U C2U F4U 52.8(11)
I1T C1U C2U F4U -59.6(11)
F2U C1U C2U F3U -65.4(13)
F1U C1U C2U F3U 167.3(12)
I1T C1U C2U F3U 54.9(13)
F2U C1U C2U C3U 56.3(12)
F1U C1U C2U C3U -71.0(11)
I1T C1U C2U C3U 176.6(8)
F4U C2U C3U F5U 171.8(13)
F3U C2U C3U F5U 55.9(14)
C1U C2U C3U F5U -64.6(13)
F4U C2U C3U F6U 60.3(12)
F3U C2U C3U F6U -55.5(16)
C1U C2U C3U F6U -176.1(11)
F4U C2U C3U C4U -60.0(12)
F3U C2U C3U C4U -175.8(12)
C1U C2U C3U C4U 63.6(15)
F5U C3U C4U F7U 170.8(11)
F6U C3U C4U F7U -77.4(12)
C2U C3U C4U F7U 41.8(13)
F5U C3U C4U F8U 49.4(11)
F6U C3U C4U F8U 161.2(11)
C2U C3U C4U F8U -79.6(12)
F5U C3U C4U I2T -65.6(11)
F6U C3U C4U I2T 46.3(11)
C2U C3U C4U I2T 165.5(8)
F2V C1V C2V F4V -173.9(12)
F1V C1V C2V F4V 66.6(13)
I1T C1V C2V F4V -48.9(12)
F2V C1V C2V F3V -57.8(14)
F1V C1V C2V F3V -177.3(13)
I1T C1V C2V F3V 67.2(12)
F2V C1V C2V C3V 71.5(14)
F1V C1V C2V C3V -47.9(14)
I1T C1V C2V C3V -163.5(9)
F4V C2V C3V F5V 75.9(14)
F3V C2V C3V F5V -37.7(15)
C1V C2V C3V F5V -164.7(13)
F4V C2V C3V F6V -37.1(14)
F3V C2V C3V F6V -150.8(15)
C1V C2V C3V F6V 82.3(14)
F4V C2V C3V C4V -155.8(13)
F3V C2V C3V C4V 90.5(14)
C1V C2V C3V C4V -36.4(17)
F5V C3V C4V F7V -173.3(13)
F6V C3V C4V F7V -58.7(13)
C2V C3V C4V F7V 61.4(14)
F5V C3V C4V F8V 61.7(13)
F6V C3V C4V F8V 176.2(11)
C2V C3V C4V F8V -63.6(13)
F5V C3V C4V I2T -52.2(12)
F6V C3V C4V I2T 62.4(11)
C2V C3V C4V I2T -177.5(9)
F2W C1W C2W F4W 171.2(10)
F1W C1W C2W F4W 50.6(11)
I1T C1W C2W F4W -63.7(10)
F2W C1W C2W F3W -75.8(12)
F1W C1W C2W F3W 163.6(10)
I1T C1W C2W F3W 49.3(11)
F2W C1W C2W C3W 45.1(13)
F1W C1W C2W C3W -75.5(11)
I1T C1W C2W C3W 170.2(8)
F4W C2W C3W F5W 167.1(13)
F3W C2W C3W F5W 54.5(12)
C1W C2W C3W F5W -67.7(13)
F4W C2W C3W F6W 56.8(11)
F3W C2W C3W F6W -55.7(12)
C1W C2W C3W F6W -178.0(10)
F4W C2W C3W C4W -65.3(12)
F3W C2W C3W C4W -177.9(9)
C1W C2W C3W C4W 59.9(15)
F5W C3W C4W F7W 179.5(12)
F6W C3W C4W F7W -69.1(10)
C2W C3W C4W F7W 54.0(12)
F5W C3W C4W F8W 57.8(13)
F6W C3W C4W F8W 169.3(9)
C2W C3W C4W F8W -67.6(12)
F5W C3W C4W I2T -65.2(12)
F6W C3W C4W I2T 46.3(10)
C2W C3W C4W I2T 169.3(8)
